data_4314602
loop_
_publ_author_name
'Fei Cheng'
'Andrew L. Hector'
'William Levason'
'Gillian Reid'
'Michael Webster'
'Wenjian Zhang'

_publ_contact_author_address
;   School of Chemistry
    University of Southampton
    Southampton SO17 1BJ, UK
;
_publ_contact_author_email gr@soton.ac.uk
_publ_contact_author_fax '023 8059 3781'
_publ_contact_author_name 'Professor Gillian Reid'
_publ_contact_author_phone '023 8059 3609'
_publ_section_title
;
 Diphosphine and Diarsine Complexes of Germanium(II) Halides-Preparation,
 Spectroscopic, and Structural Studies
;
_journal_name_full 'Inorganic Chemistry'
_journal_page_first 752
_journal_page_last 760
_journal_paper_doi 10.1021/ic902068z
_journal_volume 49
_journal_year 2010
_chemical_formula_moiety 'C30 H24 Ge I2 P2'
_chemical_formula_sum 'C30 H24 Ge I2 P2'
_chemical_formula_weight 772.82
_chemical_name_systematic
; 
 diiodo-1,2-bis(diphenylphosphino)benzene-germanium(II) 
;
_space_group_IT_number 14
_space_group_name_Hall '-P 2yn'
_symmetry_cell_setting monoclinic
_symmetry_space_group_name_Hall '-P 2yn'
_symmetry_space_group_name_H-M 'P 1 21/n 1'
_atom_sites_solution_hydrogens geom
_atom_sites_solution_primary direct
_atom_sites_solution_secondary difmap
_audit_author_name 'Zhang, W.'
_audit_creation_date 2009-09-18
_audit_creation_method 'SHELXL-97 + hand edit'
_cell_angle_alpha 90.00
_cell_angle_beta 97.270(12)
_cell_angle_gamma 90.00
_cell_formula_units_Z 4
_cell_length_a 11.0465(18)
_cell_length_b 14.192(3)
_cell_length_c 18.503(3)
_cell_measurement_reflns_used 6364
_cell_measurement_temperature 120(2)
_cell_measurement_theta_max 27.48
_cell_measurement_theta_min 2.91
_cell_volume 2877.4(9)
_computing_cell_refinement 'DENZO (Otwinowski & Minor, 1997)'
_computing_data_collection 'COLLECT (Hooft, R.W.W., 1998)'
_computing_data_reduction 'DENZO (Otwinowski & Minor, 1997)'
_computing_structure_refinement 'SHELXL-97 (Sheldrick, 1997)'
_computing_structure_solution 'SHELXS-97 (Sheldrick, 1997)'
_diffrn_ambient_temperature 120(2)
_diffrn_measured_fraction_theta_full 0.980
_diffrn_measured_fraction_theta_max 0.980
_diffrn_measurement_device_type 'Bruker-Nonius 95mm CCD camera on \k-goniostat'
_diffrn_measurement_method '\f & \w scans'
_diffrn_radiation_monochromator '10cm confocal mirrors'
_diffrn_radiation_source 'Bruker-Nonius FR591 rotating anode'
_diffrn_radiation_type MoK\a
_diffrn_radiation_wavelength 0.71073
_diffrn_reflns_av_R_equivalents 0.0843
_diffrn_reflns_av_sigmaI/netI 0.0638
_diffrn_reflns_limit_h_max 13
_diffrn_reflns_limit_h_min -14
_diffrn_reflns_limit_k_max 18
_diffrn_reflns_limit_k_min -18
_diffrn_reflns_limit_l_max 24
_diffrn_reflns_limit_l_min -23
_diffrn_reflns_number 30988
_diffrn_reflns_theta_full 27.55
_diffrn_reflns_theta_max 27.55
_diffrn_reflns_theta_min 3.39
_diffrn_standards_number 0
_exptl_absorpt_coefficient_mu 3.339
_exptl_absorpt_correction_T_max 1.0000
_exptl_absorpt_correction_T_min 0.6035
_exptl_absorpt_correction_type multi-scan
_exptl_absorpt_process_details 'G.M. Sheldrick, (2007). SADABS. Version 2007/2. Bruker AXS Inc.'
_exptl_crystal_colour colourless
_exptl_crystal_density_diffrn 1.784
_exptl_crystal_density_method 'not measured'
_exptl_crystal_description block
_exptl_crystal_F_000 1488
_exptl_crystal_size_max 0.20
_exptl_crystal_size_mid 0.04
_exptl_crystal_size_min 0.04
_refine_diff_density_max 1.917
_refine_diff_density_min -1.269
_refine_diff_density_rms 0.233
_refine_ls_extinction_method none
_refine_ls_goodness_of_fit_ref 1.101
_refine_ls_hydrogen_treatment constr
_refine_ls_matrix_type full
_refine_ls_number_parameters 316
_refine_ls_number_reflns 6526
_refine_ls_number_restraints 0
_refine_ls_restrained_S_all 1.101
_refine_ls_R_factor_all 0.0949
_refine_ls_R_factor_gt 0.0682
_refine_ls_shift/su_max 0.001
_refine_ls_shift/su_mean 0.000
_refine_ls_structure_factor_coef Fsqd
_refine_ls_weighting_details 'w=1/[\s^2^(Fo^2^)+(0.0344P)^2^+46.7960P] where P=(Fo^2^+2Fc^2^)/3'
_refine_ls_weighting_scheme calc
_refine_ls_wR_factor_gt 0.1432
_refine_ls_wR_factor_ref 0.1598
_reflns_number_gt 5059
_reflns_number_total 6526
_reflns_threshold_expression I>2sigma(I)
_cod_data_source_file ic902068z_si_001_09.cif
_cod_data_source_block 09wz930
_cod_original_cell_volume 2877.5(9)
_cod_original_sg_symbol_H-M 'P 21/n'
_cod_database_code 4314602

loop_
_symmetry_equiv_pos_as_xyz
'x, y, z'
'-x+1/2, y+1/2, -z+1/2'
'-x, -y, -z'
'x-1/2, -y-1/2, z-1/2'

loop_
_atom_site_label
_atom_site_type_symbol
_atom_site_fract_x
_atom_site_fract_y
_atom_site_fract_z
_atom_site_U_iso_or_equiv
_atom_site_adp_type
_atom_site_occupancy
_atom_site_symmetry_multiplicity
_atom_site_calc_flag
_atom_site_refinement_flags
_atom_site_disorder_assembly
_atom_site_disorder_group
Ge1 Ge -0.11718(8) 0.63746(6) 0.10195(5) 0.0248(2) Uani 1 1 d . . .
I1 I 0.00239(5) 0.66740(4) 0.23481(3) 0.02952(16) Uani 1 1 d . . .
I2 I -0.34582(5) 0.69362(4) 0.13121(3) 0.03217(17) Uani 1 1 d . . .
P1 P -0.05889(19) 0.79918(14) 0.06352(11) 0.0221(4) Uani 1 1 d . . .
P2 P 0.13586(19) 0.63819(14) 0.05008(11) 0.0225(4) Uani 1 1 d . . .
C1 C -0.0916(7) 0.7990(5) -0.0347(4) 0.0223(16) Uani 1 1 d . . .
C2 C -0.0137(8) 0.8385(6) -0.0796(5) 0.0279(18) Uani 1 1 d . . .
H2 H 0.0591 0.8692 -0.0591 0.034 Uiso 1 1 calc R . .
C3 C -0.0430(8) 0.8330(6) -0.1550(5) 0.0295(18) Uani 1 1 d . . .
H3 H 0.0094 0.8606 -0.1861 0.035 Uiso 1 1 calc R . .
C4 C -0.1476(10) 0.7875(7) -0.1845(5) 0.039(2) Uani 1 1 d . . .
H4 H -0.1665 0.7839 -0.2360 0.047 Uiso 1 1 calc R . .
C5 C -0.2245(9) 0.7475(7) -0.1417(5) 0.035(2) Uani 1 1 d . . .
H5 H -0.2959 0.7158 -0.1631 0.042 Uiso 1 1 calc R . .
C6 C -0.1983(8) 0.7530(6) -0.0658(4) 0.0272(18) Uani 1 1 d . . .
H6 H -0.2523 0.7258 -0.0355 0.033 Uiso 1 1 calc R . .
C7 C -0.1431(8) 0.8975(6) 0.0947(5) 0.0288(18) Uani 1 1 d . . .
C8 C -0.1324(9) 0.9175(6) 0.1681(5) 0.034(2) Uani 1 1 d . . .
H8 H -0.0811 0.8799 0.2017 0.040 Uiso 1 1 calc R . .
C9 C -0.1970(9) 0.9935(7) 0.1934(6) 0.041(2) Uani 1 1 d . . .
H9 H -0.1885 1.0081 0.2439 0.049 Uiso 1 1 calc R . .
C10 C -0.2730(11) 1.0468(7) 0.1442(6) 0.049(3) Uani 1 1 d . . .
H10 H -0.3163 1.0986 0.1609 0.059 Uiso 1 1 calc R . .
C11 C -0.2864(11) 1.0250(7) 0.0703(7) 0.051(3) Uani 1 1 d . . .
H11 H -0.3402 1.0612 0.0371 0.061 Uiso 1 1 calc R . .
C12 C -0.2217(10) 0.9505(7) 0.0445(6) 0.042(2) Uani 1 1 d . . .
H12 H -0.2305 0.9358 -0.0060 0.050 Uiso 1 1 calc R . .
C13 C 0.1032(7) 0.8265(6) 0.0865(4) 0.0235(16) Uani 1 1 d . . .
C14 C 0.1395(8) 0.9162(6) 0.1105(5) 0.0265(17) Uani 1 1 d . . .
H14 H 0.0803 0.9642 0.1133 0.032 Uiso 1 1 calc R . .
C15 C 0.2631(9) 0.9357(6) 0.1305(5) 0.032(2) Uani 1 1 d . . .
H15 H 0.2878 0.9968 0.1474 0.039 Uiso 1 1 calc R . .
C16 C 0.3498(9) 0.8664(6) 0.1258(5) 0.0321(19) Uani 1 1 d . . .
H16 H 0.4337 0.8797 0.1400 0.039 Uiso 1 1 calc R . .
C17 C 0.3136(8) 0.7760(6) 0.1000(5) 0.0290(18) Uani 1 1 d . . .
H17 H 0.3735 0.7290 0.0960 0.035 Uiso 1 1 calc R . .
C18 C 0.1902(8) 0.7549(6) 0.0801(4) 0.0260(17) Uani 1 1 d . . .
C19 C 0.2630(7) 0.5594(5) 0.0834(5) 0.0241(16) Uani 1 1 d . . .
C20 C 0.3253(8) 0.5070(6) 0.0376(5) 0.0264(17) Uani 1 1 d . . .
H20 H 0.3049 0.5121 -0.0137 0.032 Uiso 1 1 calc R . .
C21 C 0.4196(8) 0.4457(6) 0.0670(5) 0.0271(17) Uani 1 1 d . . .
H21 H 0.4632 0.4099 0.0354 0.032 Uiso 1 1 calc R . .
C22 C 0.4479(8) 0.4379(6) 0.1402(5) 0.0309(19) Uani 1 1 d . . .
H22 H 0.5117 0.3968 0.1597 0.037 Uiso 1 1 calc R . .
C23 C 0.3844(9) 0.4896(7) 0.1871(5) 0.035(2) Uani 1 1 d . . .
H23 H 0.4059 0.4846 0.2383 0.042 Uiso 1 1 calc R . .
C24 C 0.2900(8) 0.5482(6) 0.1591(4) 0.0269(17) Uani 1 1 d . . .
H24 H 0.2436 0.5809 0.1910 0.032 Uiso 1 1 calc R . .
C25 C 0.1379(8) 0.6405(6) -0.0482(5) 0.0284(18) Uani 1 1 d . . .
C26 C 0.0407(9) 0.5976(6) -0.0911(5) 0.0309(19) Uani 1 1 d . . .
H26 H -0.0229 0.5692 -0.0687 0.037 Uiso 1 1 calc R . .
C27 C 0.0362(9) 0.5963(6) -0.1666(5) 0.034(2) Uani 1 1 d . . .
H27 H -0.0302 0.5667 -0.1956 0.041 Uiso 1 1 calc R . .
C28 C 0.1299(11) 0.6386(7) -0.1998(5) 0.044(3) Uani 1 1 d . . .
H28 H 0.1270 0.6378 -0.2514 0.052 Uiso 1 1 calc R . .
C29 C 0.2262(10) 0.6814(7) -0.1576(5) 0.038(2) Uani 1 1 d . . .
H29 H 0.2896 0.7102 -0.1800 0.046 Uiso 1 1 calc R . .
C30 C 0.2306(8) 0.6826(6) -0.0816(5) 0.0286(18) Uani 1 1 d . . .
H30 H 0.2970 0.7121 -0.0527 0.034 Uiso 1 1 calc R . .

loop_
_atom_site_aniso_label
_atom_site_aniso_U_11
_atom_site_aniso_U_22
_atom_site_aniso_U_33
_atom_site_aniso_U_23
_atom_site_aniso_U_13
_atom_site_aniso_U_12
Ge1 0.0274(5) 0.0204(4) 0.0263(4) -0.0007(3) 0.0026(4) 0.0006(3)
I1 0.0294(3) 0.0353(3) 0.0241(3) 0.0003(2) 0.0045(2) 0.0005(2)
I2 0.0244(3) 0.0357(3) 0.0372(3) -0.0038(2) 0.0071(2) 0.0006(2)
P1 0.0248(11) 0.0197(9) 0.0218(10) -0.0006(8) 0.0032(8) 0.0025(8)
P2 0.0247(11) 0.0215(10) 0.0216(10) 0.0001(8) 0.0043(8) 0.0033(8)
C1 0.026(4) 0.015(3) 0.026(4) 0.002(3) 0.001(3) 0.006(3)
C2 0.033(5) 0.024(4) 0.028(4) 0.004(3) 0.006(4) -0.001(3)
C3 0.036(5) 0.020(4) 0.033(4) 0.002(3) 0.007(4) 0.001(4)
C4 0.050(6) 0.035(5) 0.030(5) 0.013(4) 0.001(4) -0.002(4)
C5 0.032(5) 0.033(5) 0.039(5) 0.001(4) -0.003(4) 0.005(4)
C6 0.029(4) 0.031(4) 0.021(4) 0.005(3) 0.000(3) 0.002(3)
C7 0.030(5) 0.019(4) 0.039(5) 0.000(4) 0.011(4) 0.003(3)
C8 0.037(5) 0.024(4) 0.042(5) 0.000(4) 0.015(4) 0.001(4)
C9 0.050(6) 0.032(5) 0.047(6) -0.014(4) 0.028(5) -0.010(4)
C10 0.060(7) 0.028(5) 0.068(7) 0.006(5) 0.043(6) 0.009(5)
C11 0.064(7) 0.033(5) 0.060(7) 0.009(5) 0.027(6) 0.021(5)
C12 0.056(6) 0.030(5) 0.044(6) 0.009(4) 0.021(5) 0.009(4)
C13 0.023(4) 0.025(4) 0.023(4) 0.002(3) 0.006(3) -0.005(3)
C14 0.027(4) 0.023(4) 0.029(4) 0.003(3) 0.003(3) 0.005(3)
C15 0.047(6) 0.022(4) 0.027(4) -0.006(3) 0.004(4) -0.002(4)
C16 0.031(5) 0.031(4) 0.032(5) 0.003(4) -0.004(4) -0.004(4)
C17 0.038(5) 0.016(4) 0.034(5) -0.005(3) 0.011(4) -0.002(3)
C18 0.032(5) 0.026(4) 0.019(4) 0.005(3) 0.001(3) 0.002(3)
C19 0.025(4) 0.019(4) 0.029(4) -0.003(3) 0.006(3) 0.000(3)
C20 0.029(4) 0.022(4) 0.028(4) 0.006(3) 0.005(3) -0.002(3)
C21 0.027(4) 0.024(4) 0.029(4) -0.001(3) 0.002(3) 0.006(3)
C22 0.030(5) 0.025(4) 0.037(5) 0.005(4) 0.003(4) 0.004(4)
C23 0.034(5) 0.043(5) 0.028(4) 0.005(4) 0.001(4) 0.003(4)
C24 0.026(4) 0.031(4) 0.024(4) 0.003(3) 0.007(3) 0.002(3)
C25 0.034(5) 0.019(4) 0.031(4) 0.001(3) 0.002(4) 0.003(3)
C26 0.044(5) 0.019(4) 0.031(4) -0.001(3) 0.005(4) 0.006(4)
C27 0.045(6) 0.020(4) 0.036(5) -0.006(4) 0.000(4) 0.005(4)
C28 0.075(8) 0.036(5) 0.020(4) 0.000(4) 0.005(5) 0.020(5)
C29 0.047(6) 0.033(5) 0.037(5) 0.009(4) 0.019(5) 0.015(4)
C30 0.030(5) 0.031(4) 0.025(4) 0.002(3) 0.004(4) 0.009(4)

loop_
_atom_type_symbol
_atom_type_description
_atom_type_scat_dispersion_real
_atom_type_scat_dispersion_imag
_atom_type_scat_source
C C 0.0033 0.0016 'International Tables Vol C Tables 4.2.6.8 and 6.1.1.4'
H H 0.0000 0.0000 'International Tables Vol C Tables 4.2.6.8 and 6.1.1.4'
P P 0.1023 0.0942 'International Tables Vol C Tables 4.2.6.8 and 6.1.1.4'
Ge Ge 0.1547 1.8001 'International Tables Vol C Tables 4.2.6.8 and 6.1.1.4'
I I -0.4742 1.8119 'International Tables Vol C Tables 4.2.6.8 and 6.1.1.4'

loop_
_geom_angle_atom_site_label_1
_geom_angle_atom_site_label_2
_geom_angle_atom_site_label_3
_geom_angle
_geom_angle_site_symmetry_1
_geom_angle_site_symmetry_3
_geom_angle_publ_flag
P1 Ge1 I1 90.03(6) . . ?
P1 Ge1 I2 93.74(6) . . ?
I1 Ge1 I2 97.55(3) . . ?
P1 Ge1 P2 68.40(6) . . ?
I1 Ge1 P2 85.61(5) . . ?
I2 Ge1 P2 161.93(5) . . ?
C1 P1 C7 106.0(4) . . ?
C1 P1 C13 107.4(4) . . ?
C7 P1 C13 106.9(4) . . ?
C1 P1 Ge1 104.9(3) . . ?
C7 P1 Ge1 117.0(3) . . ?
C13 P1 Ge1 114.0(3) . . ?
C25 P2 C18 104.0(4) . . ?
C25 P2 C19 103.9(4) . . ?
C18 P2 C19 104.0(4) . . ?
C25 P2 Ge1 116.1(3) . . ?
C18 P2 Ge1 100.7(3) . . ?
C19 P2 Ge1 125.5(3) . . ?
C2 C1 C6 119.6(8) . . ?
C2 C1 P1 122.7(6) . . ?
C6 C1 P1 117.6(6) . . ?
C1 C2 C3 119.5(8) . . ?
C1 C2 H2 120.2 . . ?
C3 C2 H2 120.2 . . ?
C4 C3 C2 120.1(9) . . ?
C4 C3 H3 120.0 . . ?
C2 C3 H3 120.0 . . ?
C5 C4 C3 121.4(9) . . ?
C5 C4 H4 119.3 . . ?
C3 C4 H4 119.3 . . ?
C4 C5 C6 119.8(9) . . ?
C4 C5 H5 120.1 . . ?
C6 C5 H5 120.1 . . ?
C5 C6 C1 119.6(8) . . ?
C5 C6 H6 120.2 . . ?
C1 C6 H6 120.2 . . ?
C8 C7 C12 120.6(8) . . ?
C8 C7 P1 119.3(7) . . ?
C12 C7 P1 120.0(7) . . ?
C7 C8 C9 120.2(9) . . ?
C7 C8 H8 119.9 . . ?
C9 C8 H8 119.9 . . ?
C10 C9 C8 119.4(9) . . ?
C10 C9 H9 120.3 . . ?
C8 C9 H9 120.3 . . ?
C9 C10 C11 120.4(9) . . ?
C9 C10 H10 119.8 . . ?
C11 C10 H10 119.8 . . ?
C10 C11 C12 120.7(10) . . ?
C10 C11 H11 119.7 . . ?
C12 C11 H11 119.7 . . ?
C11 C12 C7 118.6(10) . . ?
C11 C12 H12 120.7 . . ?
C7 C12 H12 120.7 . . ?
C14 C13 C18 120.8(8) . . ?
C14 C13 P1 120.2(6) . . ?
C18 C13 P1 119.0(6) . . ?
C13 C14 C15 119.9(8) . . ?
C13 C14 H14 120.1 . . ?
C15 C14 H14 120.1 . . ?
C16 C15 C14 120.3(8) . . ?
C16 C15 H15 119.8 . . ?
C14 C15 H15 119.8 . . ?
C15 C16 C17 119.9(8) . . ?
C15 C16 H16 120.0 . . ?
C17 C16 H16 120.0 . . ?
C18 C17 C16 120.7(8) . . ?
C18 C17 H17 119.7 . . ?
C16 C17 H17 119.7 . . ?
C17 C18 C13 118.3(8) . . ?
C17 C18 P2 123.1(6) . . ?
C13 C18 P2 118.5(6) . . ?
C20 C19 C24 119.6(8) . . ?
C20 C19 P2 122.8(6) . . ?
C24 C19 P2 117.4(6) . . ?
C19 C20 C21 119.9(8) . . ?
C19 C20 H20 120.1 . . ?
C21 C20 H20 120.1 . . ?
C22 C21 C20 120.1(8) . . ?
C22 C21 H21 120.0 . . ?
C20 C21 H21 120.0 . . ?
C21 C22 C23 120.6(8) . . ?
C21 C22 H22 119.7 . . ?
C23 C22 H22 119.7 . . ?
C24 C23 C22 120.0(8) . . ?
C24 C23 H23 120.0 . . ?
C22 C23 H23 120.0 . . ?
C23 C24 C19 119.8(8) . . ?
C23 C24 H24 120.1 . . ?
C19 C24 H24 120.1 . . ?
C26 C25 C30 119.4(8) . . ?
C26 C25 P2 117.1(7) . . ?
C30 C25 P2 123.5(7) . . ?
C27 C26 C25 120.4(9) . . ?
C27 C26 H26 119.8 . . ?
C25 C26 H26 119.8 . . ?
C26 C27 C28 119.9(9) . . ?
C26 C27 H27 120.0 . . ?
C28 C27 H27 120.0 . . ?
C29 C28 C27 119.9(9) . . ?
C29 C28 H28 120.1 . . ?
C27 C28 H28 120.1 . . ?
C28 C29 C30 120.0(9) . . ?
C28 C29 H29 120.0 . . ?
C30 C29 H29 120.0 . . ?
C25 C30 C29 120.4(9) . . ?
C25 C30 H30 119.8 . . ?
C29 C30 H30 119.8 . . ?

loop_
_geom_bond_atom_site_label_1
_geom_bond_atom_site_label_2
_geom_bond_distance
_geom_bond_site_symmetry_2
_geom_bond_publ_flag
Ge1 P1 2.511(2) . ?
Ge1 I1 2.6733(11) . ?
Ge1 I2 2.7663(11) . ?
Ge1 P2 3.068(2) . ?
P1 C1 1.807(8) . ?
P1 C7 1.811(8) . ?
P1 C13 1.829(8) . ?
P2 C25 1.823(9) . ?
P2 C18 1.825(9) . ?
P2 C19 1.839(8) . ?
C1 C2 1.388(12) . ?
C1 C6 1.406(12) . ?
C2 C3 1.395(12) . ?
C2 H2 0.9500 . ?
C3 C4 1.375(13) . ?
C3 H3 0.9500 . ?
C4 C5 1.358(14) . ?
C4 H4 0.9500 . ?
C5 C6 1.399(13) . ?
C5 H5 0.9500 . ?
C6 H6 0.9500 . ?
C7 C8 1.377(13) . ?
C7 C12 1.407(13) . ?
C8 C9 1.406(13) . ?
C8 H8 0.9500 . ?
C9 C10 1.384(16) . ?
C9 H9 0.9500 . ?
C10 C11 1.392(16) . ?
C10 H10 0.9500 . ?
C11 C12 1.394(13) . ?
C11 H11 0.9500 . ?
C12 H12 0.9500 . ?
C13 C14 1.391(11) . ?
C13 C18 1.413(12) . ?
C14 C15 1.396(12) . ?
C14 H14 0.9500 . ?
C15 C16 1.383(13) . ?
C15 H15 0.9500 . ?
C16 C17 1.409(12) . ?
C16 H16 0.9500 . ?
C17 C18 1.398(12) . ?
C17 H17 0.9500 . ?
C19 C20 1.375(12) . ?
C19 C24 1.404(12) . ?
C20 C21 1.412(11) . ?
C20 H20 0.9500 . ?
C21 C22 1.356(12) . ?
C21 H21 0.9500 . ?
C22 C23 1.391(13) . ?
C22 H22 0.9500 . ?
C23 C24 1.382(12) . ?
C23 H23 0.9500 . ?
C24 H24 0.9500 . ?
C25 C26 1.392(13) . ?
C25 C30 1.395(13) . ?
C26 C27 1.391(13) . ?
C26 H26 0.9500 . ?
C27 C28 1.404(15) . ?
C27 H27 0.9500 . ?
C28 C29 1.379(15) . ?
C28 H28 0.9500 . ?
C29 C30 1.400(13) . ?
C29 H29 0.9500 . ?
C30 H30 0.9500 . ?
